data_4328024
loop_
_publ_author_name
'Margaret A. Goodman'
'Alexander Y. Nazarenko'
'Barbara J. Casavant'
'Zhanjie Li'
'William W. Brennessel'
'Michael J. DeMarco'
'Gen Long'
'M. Scott Goodman'

_publ_section_title
;
 Tris(5-methylpyrazolyl)methane: Synthesis and Properties of Its Iron(II)
 Complex
;
_journal_name_full 'Inorganic Chemistry'
_journal_page_first 1084
_journal_page_last 1093
_journal_paper_doi 10.1021/ic2022038
_journal_volume 51
_journal_year 2012
_chemical_formula_moiety 'C26 H32 Fe N12, 2(B F4)'
_chemical_formula_sum 'C26 H32 B2 F8 Fe N12'
_chemical_formula_weight 742.11
_chemical_name_systematic
; 
 bis(tris(5-methylpyrazolylmethane))iron(II) tetrafluoroborate  
;
_space_group_IT_number 148
_symmetry_cell_setting trigonal
_symmetry_space_group_name_Hall '-R 3'
_symmetry_space_group_name_H-M 'R -3 :H'
_atom_sites_solution_hydrogens geom
_atom_sites_solution_primary direct
_atom_sites_solution_secondary difmap
_audit_creation_method SHELXL-97
_cell_angle_alpha 90.00
_cell_angle_beta 90.00
_cell_angle_gamma 120.00
_cell_formula_units_Z 3
_cell_length_a 10.9589(14)
_cell_length_b 10.9589(14)
_cell_length_c 21.280(5)
_cell_measurement_reflns_used 3485
_cell_measurement_temperature 100(2)
_cell_measurement_theta_max 32.15
_cell_measurement_theta_min 2.35
_cell_volume 2213.3(7)
_computing_cell_refinement 'SAINT (Bruker, 2007)'
_computing_data_collection 'APEX2 (Bruker, 2007)'
_computing_data_reduction 'SAINT (Bruker, 2007)'
_computing_molecular_graphics 'SHELXTL (Sheldrick, 2008)'
_computing_publication_material 'SHELXTL (Sheldrick, 2008)'
_computing_structure_refinement 'SHELXL-97 (Sheldrick, 2008)'
_computing_structure_solution 'SIR97 (Altomare et al., 1999)'
_diffrn_ambient_temperature 100(1)
_diffrn_measured_fraction_theta_full 1.000
_diffrn_measured_fraction_theta_max 1.000
_diffrn_measurement_device_type 'Bruker SMART APEX II CCD Platform'
_diffrn_measurement_method 'area detector, \w scans per \f'
_diffrn_radiation_monochromator graphite
_diffrn_radiation_source 'fine-focus sealed tube'
_diffrn_radiation_type MoK\a
_diffrn_radiation_wavelength 0.71073
_diffrn_reflns_av_R_equivalents 0.0412
_diffrn_reflns_av_sigmaI/netI 0.0264
_diffrn_reflns_limit_h_max 14
_diffrn_reflns_limit_h_min -14
_diffrn_reflns_limit_k_max 14
_diffrn_reflns_limit_k_min -14
_diffrn_reflns_limit_l_max 28
_diffrn_reflns_limit_l_min -28
_diffrn_reflns_number 7580
_diffrn_reflns_theta_full 28.00
_diffrn_reflns_theta_max 28.00
_diffrn_reflns_theta_min 2.35
_exptl_absorpt_coefficient_mu 0.606
_exptl_absorpt_correction_T_max 0.99
_exptl_absorpt_correction_T_min 0.91
_exptl_absorpt_correction_type multi-scan
_exptl_absorpt_process_details 'SADABS (Sheldrick, 2007)'
_exptl_crystal_colour pink-red
_exptl_crystal_density_diffrn 1.670
_exptl_crystal_description plate
_exptl_crystal_F_000 1140
_exptl_crystal_size_max 0.16
_exptl_crystal_size_mid 0.14
_exptl_crystal_size_min 0.02
_refine_diff_density_max 0.300
_refine_diff_density_min -0.344
_refine_diff_density_rms 0.050
_refine_ls_extinction_method none
_refine_ls_goodness_of_fit_ref 1.054
_refine_ls_hydrogen_treatment constr
_refine_ls_matrix_type full
_refine_ls_number_parameters 92
_refine_ls_number_reflns 1194
_refine_ls_number_restraints 6
_refine_ls_restrained_S_all 1.052
_refine_ls_R_factor_all 0.0440
_refine_ls_R_factor_gt 0.0328
_refine_ls_shift/su_max 0.000
_refine_ls_shift/su_mean 0.000
_refine_ls_structure_factor_coef Fsqd
_refine_ls_weighting_details 'calc w=1/[\s^2^(Fo^2^)+(0.0274P)^2^+3.5754P] where P=(Fo^2^+2Fc^2^)/3'
_refine_ls_weighting_scheme calc
_refine_ls_wR_factor_gt 0.0720
_refine_ls_wR_factor_ref 0.0754
_reflns_number_gt 992
_reflns_number_total 1194
_reflns_threshold_expression >2sigma(I)
_cod_data_source_file ic2022038_si_002_3.cif
_cod_data_source_block r5
_cod_original_cell_volume 2213.3(8)
_cod_original_sg_symbol_H-M 'R -3'
_cod_database_code 4328024

loop_
_symmetry_equiv_pos_as_xyz
'x, y, z'
'-y, x-y, z'
'-x+y, -x, z'
'x+2/3, y+1/3, z+1/3'
'-y+2/3, x-y+1/3, z+1/3'
'-x+y+2/3, -x+1/3, z+1/3'
'x+1/3, y+2/3, z+2/3'
'-y+1/3, x-y+2/3, z+2/3'
'-x+y+1/3, -x+2/3, z+2/3'
'-x, -y, -z'
'y, -x+y, -z'
'x-y, x, -z'
'-x+2/3, -y+1/3, -z+1/3'
'y+2/3, -x+y+1/3, -z+1/3'
'x-y+2/3, x+1/3, -z+1/3'
'-x+1/3, -y+2/3, -z+2/3'
'y+1/3, -x+y+2/3, -z+2/3'
'x-y+1/3, x+2/3, -z+2/3'

loop_
_atom_site_label
_atom_site_type_symbol
_atom_site_fract_x
_atom_site_fract_y
_atom_site_fract_z
_atom_site_U_iso_or_equiv
_atom_site_adp_type
_atom_site_occupancy
_atom_site_symmetry_multiplicity
_atom_site_calc_flag
_atom_site_refinement_flags
_atom_site_disorder_group
Fe1 Fe 0.0000 0.0000 0.5000 0.02106(16) Uani 1 6 d S .
N1 N 0.03471(15) 0.15762(15) 0.55624(6) 0.0234(3) Uani 1 1 d . .
N2 N 0.01784(15) 0.13230(14) 0.61964(6) 0.0232(3) Uani 1 1 d . .
C1 C 0.0000 0.0000 0.64184(12) 0.0227(6) Uani 1 3 d S .
H1A H 0.0000 0.0000 0.6888 0.027 Uiso 1 3 calc SR .
C2 C 0.06749(18) 0.29068(18) 0.54994(8) 0.0263(4) Uani 1 1 d . .
H2A H 0.0856 0.3387 0.5109 0.032 Uiso 1 1 calc R .
C3 C 0.07190(18) 0.35131(18) 0.60838(7) 0.0269(4) Uani 1 1 d . .
H3A H 0.0935 0.4455 0.6160 0.032 Uiso 1 1 calc R .
C4 C 0.03905(17) 0.24865(18) 0.65235(7) 0.0236(3) Uani 1 1 d . .
C5 C 0.01846(19) 0.24718(19) 0.72210(8) 0.0286(4) Uani 1 1 d . .
H5A H 0.0774 0.2157 0.7431 0.043 Uiso 1 1 calc R .
H5B H -0.0807 0.1826 0.7323 0.043 Uiso 1 1 calc R .
H5C H 0.0453 0.3423 0.7364 0.043 Uiso 1 1 calc R .
B1 B 0.3333 0.6667 0.8037(2) 0.0302(18) Uani 0.776(6) 3 d SPD 1
F1 F 0.3333 0.6667 0.73883(11) 0.0487(9) Uani 0.776(6) 3 d SPD 1
F2 F 0.4599(2) 0.6842(3) 0.82527(11) 0.0454(7) Uani 0.776(6) 1 d PD 1
B2 B 0.3333 0.6667 0.8151(7) 0.057(11) Uani 0.224(6) 3 d SPD 5
F1A F 0.3333 0.6667 0.8799(7) 0.150(9) Uani 0.224(6) 3 d SPD 5
F2A F 0.4687(8) 0.7000(15) 0.8000(8) 0.105(6) Uani 0.224(6) 1 d PD 5

loop_
_atom_site_aniso_label
_atom_site_aniso_U_11
_atom_site_aniso_U_22
_atom_site_aniso_U_33
_atom_site_aniso_U_23
_atom_site_aniso_U_13
_atom_site_aniso_U_12
Fe1 0.0260(2) 0.0260(2) 0.0113(3) 0.000 0.000 0.01298(11)
N1 0.0291(7) 0.0297(7) 0.0121(6) 0.0013(5) -0.0003(5) 0.0153(6)
N2 0.0298(7) 0.0269(7) 0.0137(6) -0.0006(5) 0.0001(5) 0.0147(6)
C1 0.0267(9) 0.0267(9) 0.0148(12) 0.000 0.000 0.0134(4)
C2 0.0299(9) 0.0293(9) 0.0207(8) 0.0028(6) 0.0010(6) 0.0156(7)
C3 0.0301(9) 0.0273(9) 0.0250(8) -0.0011(7) 0.0012(7) 0.0156(7)
C4 0.0225(8) 0.0278(8) 0.0207(8) -0.0031(6) -0.0017(6) 0.0127(7)
C5 0.0292(9) 0.0313(9) 0.0229(8) -0.0039(7) 0.0033(7) 0.0134(8)
B1 0.030(3) 0.030(3) 0.030(3) 0.000 0.000 0.0152(15)
F1 0.0603(13) 0.0603(13) 0.0254(14) 0.000 0.000 0.0301(6)
F2 0.0336(11) 0.0496(16) 0.0520(13) -0.0178(11) -0.0149(9) 0.0201(11)
B2 0.061(18) 0.061(18) 0.051(15) 0.000 0.000 0.030(9)
F1A 0.202(15) 0.202(15) 0.046(9) 0.000 0.000 0.101(7)
F2A 0.073(6) 0.059(6) 0.196(16) 0.041(9) 0.079(8) 0.044(5)

loop_
_atom_type_symbol
_atom_type_description
_atom_type_scat_dispersion_real
_atom_type_scat_dispersion_imag
_atom_type_scat_source
C C 0.0033 0.0016 'International Tables Vol C Tables 4.2.6.8 and 6.1.1.4'
H H 0.0000 0.0000 'International Tables Vol C Tables 4.2.6.8 and 6.1.1.4'
B B 0.0013 0.0007 'International Tables Vol C Tables 4.2.6.8 and 6.1.1.4'
N N 0.0061 0.0033 'International Tables Vol C Tables 4.2.6.8 and 6.1.1.4'
F F 0.0171 0.0103 'International Tables Vol C Tables 4.2.6.8 and 6.1.1.4'
Fe Fe 0.3463 0.8444 'International Tables Vol C Tables 4.2.6.8 and 6.1.1.4'

loop_
_geom_angle_atom_site_label_1
_geom_angle_atom_site_label_2
_geom_angle_atom_site_label_3
_geom_angle
_geom_angle_site_symmetry_1
_geom_angle_site_symmetry_3
N1 Fe1 N1 180.0 10_556 .
N1 Fe1 N1 87.11(5) 10_556 12_556
N1 Fe1 N1 92.89(5) . 12_556
N1 Fe1 N1 92.89(5) 10_556 3
N1 Fe1 N1 87.11(5) . 3
N1 Fe1 N1 180.00(6) 12_556 3
N1 Fe1 N1 92.89(5) 10_556 2
N1 Fe1 N1 87.11(5) . 2
N1 Fe1 N1 92.89(5) 12_556 2
N1 Fe1 N1 87.11(5) 3 2
N1 Fe1 N1 87.11(5) 10_556 11_556
N1 Fe1 N1 92.89(5) . 11_556
N1 Fe1 N1 87.11(5) 12_556 11_556
N1 Fe1 N1 92.89(5) 3 11_556
N1 Fe1 N1 180.0 2 11_556
C2 N1 N2 104.93(13) . .
C2 N1 Fe1 136.87(11) . .
N2 N1 Fe1 118.13(10) . .
C4 N2 N1 111.69(13) . .
C4 N2 C1 130.19(15) . .
N1 N2 C1 117.55(15) . .
N2 C1 N2 109.82(11) 2 .
N2 C1 N2 109.82(11) 2 3
N2 C1 N2 109.82(11) . 3
N2 C1 H1A 109.1 2 .
N2 C1 H1A 109.1 . .
N2 C1 H1A 109.1 3 .
N1 C2 C3 111.05(15) . .
N1 C2 H2A 124.5 . .
C3 C2 H2A 124.5 . .
C4 C3 C2 106.58(15) . .
C4 C3 H3A 126.7 . .
C2 C3 H3A 126.7 . .
C3 C4 N2 105.74(14) . .
C3 C4 C5 131.52(16) . .
N2 C4 C5 122.64(15) . .
C4 C5 H5A 109.5 . .
C4 C5 H5B 109.5 . .
H5A C5 H5B 109.5 . .
C4 C5 H5C 109.5 . .
H5A C5 H5C 109.5 . .
H5B C5 H5C 109.5 . .
F2 B1 F2 109.5(2) 2_665 3_565
F2 B1 F2 109.5(2) 2_665 .
F2 B1 F2 109.5(2) 3_565 .
F2 B1 F1 109.4(2) 2_665 .
F2 B1 F1 109.4(2) 3_565 .
F2 B1 F1 109.4(2) . .
F2A B2 F2A 114.7(7) 2_665 3_565
F2A B2 F2A 114.7(7) 2_665 .
F2A B2 F2A 114.7(7) 3_565 .
F2A B2 F1A 103.6(9) 2_665 .
F2A B2 F1A 103.6(9) 3_565 .
F2A B2 F1A 103.6(9) . .

loop_
_geom_bond_atom_site_label_1
_geom_bond_atom_site_label_2
_geom_bond_distance
_geom_bond_site_symmetry_2
Fe1 N1 1.9758(14) 10_556
Fe1 N1 1.9758(14) .
Fe1 N1 1.9758(13) 12_556
Fe1 N1 1.9758(14) 3
Fe1 N1 1.9758(14) 2
Fe1 N1 1.9758(14) 11_556
N1 C2 1.323(2) .
N1 N2 1.3711(17) .
N2 C4 1.367(2) .
N2 C1 1.4423(16) .
C1 H1A 1.0000 .
C2 C3 1.399(2) .
C2 H2A 0.9500 .
C3 C4 1.366(2) .
C3 H3A 0.9500 .
C4 C5 1.500(2) .
C5 H5A 0.9800 .
C5 H5B 0.9800 .
C5 H5C 0.9800 .
B1 F2 1.380(2) .
B1 F1 1.381(4) .
B2 F2A 1.377(4) .
B2 F1A 1.378(5) .

loop_
_geom_torsion_atom_site_label_1
_geom_torsion_atom_site_label_2
_geom_torsion_atom_site_label_3
_geom_torsion_atom_site_label_4
_geom_torsion
_geom_torsion_site_symmetry_1
_geom_torsion_site_symmetry_4
N1 Fe1 N1 C2 -45.93(19) 12_556 .
N1 Fe1 N1 C2 134.07(19) 3 .
N1 Fe1 N1 C2 -138.68(19) 2 .
N1 Fe1 N1 C2 41.32(19) 11_556 .
N1 Fe1 N1 N2 130.79(9) 12_556 .
N1 Fe1 N1 N2 -49.21(9) 3 .
N1 Fe1 N1 N2 38.04(9) 2 .
N1 Fe1 N1 N2 -141.96(9) 11_556 .
C2 N1 N2 C4 0.44(18) . .
Fe1 N1 N2 C4 -177.24(10) . .
C2 N1 N2 C1 -171.78(12) . .
Fe1 N1 N2 C1 10.54(17) . .
C4 N2 C1 N2 122.6(2) . 2
N1 N2 C1 N2 -66.85(16) . 2
C4 N2 C1 N2 -116.5(2) . 3
N1 N2 C1 N2 54.02(17) . 3
N2 N1 C2 C3 -0.03(18) . .
Fe1 N1 C2 C3 176.98(13) . .
N1 C2 C3 C4 -0.4(2) . .
C2 C3 C4 N2 0.62(18) . .
C2 C3 C4 C5 -175.81(17) . .
N1 N2 C4 C3 -0.68(18) . .
C1 N2 C4 C3 170.29(13) . .
N1 N2 C4 C5 176.15(14) . .
C1 N2 C4 C5 -12.9(2) . .
